data_4313326
loop_
_publ_author_name
'Yilma Gultneh'
'Teshome B. Yisgedu'
'Yohannes T. Tesema'
'Ray J. Butcher'

_publ_section_title
;
 Dioxo-Bridged Dinuclear Manganese(III) and -(IV) Complexes of Pyridyl
 Donor Tripod Ligands: Combined Effects of Steric Substitution and Chelate
 Ring Size Variations on Structural, Spectroscopic, and Electrochemical
 Properties
;
_journal_name_full 'Inorganic Chemistry'
_journal_page_first 1857
_journal_page_last 1867
_journal_paper_doi 10.1021/ic020131w
_journal_volume 42
_journal_year 2003
_chemical_formula_sum 'C46 H54 Cl2 Mn2 N10 O10'
_chemical_formula_weight 1087.77
_chemical_name_systematic
;
  ?
;
_space_group_IT_number 2
_symmetry_cell_setting triclinic
_symmetry_space_group_name_Hall '-P 1'
_symmetry_space_group_name_H-M 'P -1'
_atom_sites_solution_hydrogens geom
_atom_sites_solution_primary direct
_atom_sites_solution_secondary difmap
_audit_creation_method SHELXL-97
_cell_angle_alpha 78.751(9)
_cell_angle_beta 68.485(8)
_cell_angle_gamma 76.168(10)
_cell_formula_units_Z 2
_cell_length_a 12.3508(18)
_cell_length_b 14.950(2)
_cell_length_c 15.1856(16)
_cell_measurement_reflns_used 51
_cell_measurement_temperature 293(2)
_cell_measurement_theta_max 12.52
_cell_measurement_theta_min 4.35
_cell_volume 2515.0(6)
_computing_cell_refinement 'Bruker XSCANS'
_computing_data_collection 'Bruker XSCANS'
_computing_data_reduction 'Bruker SHELXTL'
_computing_molecular_graphics 'Bruker SHELXTL'
_computing_publication_material 'Bruker SHELXTL'
_computing_structure_refinement 'SHELXL-97 (Sheldrick, 1997)'
_computing_structure_solution 'SHELXS-97 (Sheldrick, 1990)'
_diffrn_ambient_temperature 293(2)
_diffrn_measured_fraction_theta_full 0.989
_diffrn_measured_fraction_theta_max 0.989
_diffrn_measurement_device_type 'Bruker P4'
_diffrn_measurement_method '\w scans'
_diffrn_radiation_monochromator graphite
_diffrn_radiation_source 'fine-focus sealed tube'
_diffrn_radiation_type MoK\a
_diffrn_radiation_wavelength 0.71073
_diffrn_reflns_av_R_equivalents 0.0396
_diffrn_reflns_av_sigmaI/netI 0.0777
_diffrn_reflns_limit_h_max 15
_diffrn_reflns_limit_h_min 0
_diffrn_reflns_limit_k_max 19
_diffrn_reflns_limit_k_min -18
_diffrn_reflns_limit_l_max 19
_diffrn_reflns_limit_l_min -18
_diffrn_reflns_number 11938
_diffrn_reflns_theta_full 27.50
_diffrn_reflns_theta_max 27.50
_diffrn_reflns_theta_min 2.04
_diffrn_standards_interval_count 97
_diffrn_standards_number 3
_exptl_absorpt_coefficient_mu 0.674
_exptl_absorpt_correction_T_max 0.7842
_exptl_absorpt_correction_T_min 0.3781
_exptl_absorpt_correction_type SHELXA
_exptl_crystal_colour red-brown
_exptl_crystal_density_diffrn 1.436
_exptl_crystal_density_method 'not measured'
_exptl_crystal_description plate
_exptl_crystal_F_000 1128
_exptl_crystal_size_max 0.26
_exptl_crystal_size_mid 0.99
_exptl_crystal_size_min 0.99
_refine_diff_density_max 0.568
_refine_diff_density_min -0.430
_refine_diff_density_rms 0.067
_refine_ls_extinction_method none
_refine_ls_goodness_of_fit_ref 1.003
_refine_ls_hydrogen_treatment mixed
_refine_ls_matrix_type full
_refine_ls_number_parameters 717
_refine_ls_number_reflns 11405
_refine_ls_number_restraints 29
_refine_ls_restrained_S_all 1.009
_refine_ls_R_factor_all 0.1253
_refine_ls_R_factor_gt 0.0653
_refine_ls_shift/su_max 0.116
_refine_ls_shift/su_mean 0.005
_refine_ls_structure_factor_coef Fsqd
_refine_ls_weighting_details 'calc w=1/[\s^2^(Fo^2^)+(0.0860P)^2^+0.8485P] where P=(Fo^2^+2Fc^2^)/3'
_refine_ls_weighting_scheme calc
_refine_ls_wR_factor_gt 0.1508
_refine_ls_wR_factor_ref 0.1829
_reflns_number_gt 6618
_reflns_number_total 11405
_reflns_threshold_expression >2sigma(I)
_cod_data_source_file ic020131w_2.cif
_cod_data_source_block ty152b
_cod_depositor_comments
;
The following automatic conversions were performed:

'_symmetry_cell_setting' value 'Triclinic' changed to 'triclinic'
according to the built-in table from CIF Core dictionary named
'cif_core.dic' version 2.4.1 from 2010-06-29.

Automatic conversion script
Id: cif_fix_values 1646 2011-03-28 12:23:43Z adriana 
;
_cod_original_cell_volume 2514.9(6)
_cod_database_code 4313326

loop_
_symmetry_equiv_pos_as_xyz
'x, y, z'
'-x, -y, -z'

loop_
_atom_site_label
_atom_site_type_symbol
_atom_site_fract_x
_atom_site_fract_y
_atom_site_fract_z
_atom_site_U_iso_or_equiv
_atom_site_adp_type
_atom_site_occupancy
_atom_site_symmetry_multiplicity
_atom_site_calc_flag
_atom_site_refinement_flags
_atom_site_disorder_assembly
_atom_site_disorder_group
Mn1 Mn 0.43343(5) 0.01481(4) 0.09094(4) 0.03770(17) Uani 1 1 d . . .
Mn2 Mn -0.03501(5) -0.43106(4) 0.43815(4) 0.03839(17) Uani 1 1 d . . .
Cl1 Cl -0.32435(13) -0.41979(13) 0.12711(11) 0.0844(5) Uani 1 1 d D . .
Cl2 Cl -0.13088(12) -0.77199(9) 0.32775(9) 0.0677(4) Uani 1 1 d D . .
O11 O -0.3909(5) -0.4219(6) 0.2204(3) 0.183(3) Uani 1 1 d D A .
O12 O -0.2095(4) -0.4526(7) 0.1154(6) 0.146(5) Uani 0.61 1 d PD A 1
O13 O -0.3634(8) -0.4705(11) 0.0843(7) 0.269(13) Uani 0.61 1 d PD A 1
O14 O -0.3373(11) -0.3303(5) 0.0867(8) 0.41(2) Uani 0.61 1 d PD A 1
O12A O -0.2606(14) -0.5056(7) 0.1102(8) 0.35(2) Uani 0.39 1 d PD A 2
O13A O -0.3921(8) -0.3925(9) 0.0712(5) 0.091(4) Uani 0.39 1 d PD A 2
O14A O -0.2494(12) -0.3599(11) 0.1063(7) 0.382(8) Uani 0.39 1 d PD A 2
O21 O -0.0299(3) -0.7305(3) 0.2948(3) 0.1243(18) Uani 1 1 d D . .
O22 O -0.2131(4) -0.7255(4) 0.4024(4) 0.170(3) Uani 1 1 d D . .
O23 O -0.1004(5) -0.8633(3) 0.3635(4) 0.160(3) Uani 1 1 d D . .
O24 O -0.1723(6) -0.7652(5) 0.2553(4) 0.229(4) Uani 1 1 d D . .
O1 O 0.4432(2) 0.07120(18) -0.02876(17) 0.0411(6) Uani 1 1 d . . .
O2 O 0.0230(2) -0.44299(18) 0.53532(19) 0.0422(6) Uani 1 1 d . . .
N1 N 0.2953(3) 0.1262(2) 0.1487(2) 0.0419(8) Uani 1 1 d . . .
N2 N -0.0963(3) -0.4326(2) 0.3231(2) 0.0458(8) Uani 1 1 d . . .
N1A N 0.4190(3) -0.0625(2) 0.2281(2) 0.0459(8) Uani 1 1 d . . .
N1B N 0.2595(3) -0.0368(3) 0.1160(2) 0.0456(8) Uani 1 1 d . . .
N1C N 0.5274(3) 0.1223(3) 0.1213(2) 0.0495(9) Uani 1 1 d . . .
N2A N -0.0530(3) -0.2826(2) 0.4167(2) 0.0466(8) Uani 1 1 d . . .
N2B N 0.1375(3) -0.4406(3) 0.2977(2) 0.0493(9) Uani 1 1 d . . .
N2C N -0.2432(3) -0.4009(2) 0.5056(2) 0.0459(8) Uani 1 1 d . . .
N1S N -0.4838(14) -0.0993(8) 0.5813(12) 0.246(7) Uani 1 1 d . . .
N2S N -0.0085(7) -0.2826(7) 0.0037(6) 0.140(4) Uani 1 1 d . . .
C11S C -0.3959(14) -0.0955(11) 0.5749(14) 0.242(9) Uani 1 1 d . . .
C12S C -0.6065(11) -0.0990(9) 0.6081(7) 0.186(5) Uani 1 1 d . . .
H12A H -0.6508 -0.0472 0.6427 0.280 Uiso 1 1 calc R . .
H12B H -0.6247 -0.1556 0.6478 0.280 Uiso 1 1 calc R . .
H12C H -0.6271 -0.0941 0.5520 0.280 Uiso 1 1 calc R . .
C21S C -0.0421(12) -0.2220(7) 0.0480(7) 0.145(5) Uani 1 1 d . . .
C22S C 0.0216(13) -0.3639(7) -0.0546(8) 0.153(4) Uani 1 1 d . . .
H22A H 0.0967 -0.3625 -0.1044 0.28(7) Uiso 1 1 calc R . .
H22B H -0.0386 -0.3587 -0.0821 0.50(17) Uiso 1 1 calc R . .
H22C H 0.0255 -0.4214 -0.0136 0.32(9) Uiso 1 1 calc R . .
C11A C 0.5031(4) -0.1389(3) 0.2297(3) 0.0521(11) Uani 1 1 d . . .
H11D H 0.5684 -0.1479 0.1746 0.042(11) Uiso 1 1 calc R . .
C12A C 0.4977(5) -0.2035(4) 0.3076(4) 0.0646(13) Uani 1 1 d . . .
H12D H 0.5579 -0.2550 0.3057 0.066(15) Uiso 1 1 calc R . .
C13A C 0.4017(5) -0.1907(4) 0.3882(4) 0.0767(16) Uani 1 1 d . . .
H13A H 0.3956 -0.2335 0.4424 0.081(17) Uiso 1 1 calc R . .
C14A C 0.3146(5) -0.1143(4) 0.3889(3) 0.0699(15) Uani 1 1 d . . .
H14A H 0.2487 -0.1056 0.4436 0.072(15) Uiso 1 1 calc R . .
C15A C 0.3239(4) -0.0498(3) 0.3086(3) 0.0528(11) Uani 1 1 d . . .
C16A C 0.2250(4) 0.0309(4) 0.3104(3) 0.0586(13) Uani 1 1 d . . .
H16A H 0.1824 0.0417 0.3763 0.085(17) Uiso 1 1 calc R . .
H16B H 0.1706 0.0135 0.2869 0.066(15) Uiso 1 1 calc R . .
C17A C 0.2569(4) 0.1214(3) 0.2545(3) 0.0529(11) Uani 1 1 d . . .
H17A H 0.1888 0.1702 0.2749 0.076(16) Uiso 1 1 calc R . .
H17B H 0.3200 0.1344 0.2708 0.075(16) Uiso 1 1 calc R . .
C11B C 0.3426(5) -0.2020(3) 0.1182(4) 0.0624(13) Uani 1 1 d . . .
H11E H 0.4165 -0.1820 0.0823 0.088(19) Uiso 1 1 calc R . .
H11F H 0.3358 -0.2518 0.0903 0.11(2) Uiso 1 1 calc R . .
H11G H 0.3396 -0.2230 0.1828 0.065(14) Uiso 1 1 calc R . .
C12B C 0.2423(4) -0.1224(3) 0.1170(3) 0.0545(11) Uani 1 1 d . . .
C13B C 0.1355(5) -0.1371(4) 0.1174(4) 0.0747(15) Uani 1 1 d . . .
H13B H 0.1249 -0.1965 0.1169 0.084(18) Uiso 1 1 calc R . .
C14B C 0.0456(5) -0.0621(5) 0.1185(5) 0.0885(19) Uani 1 1 d . . .
H14B H -0.0258 -0.0707 0.1170 0.10(2) Uiso 1 1 calc R . .
C15B C 0.0599(5) 0.0251(4) 0.1216(4) 0.0735(15) Uani 1 1 d . . .
H15A H -0.0016 0.0758 0.1251 0.12(2) Uiso 1 1 calc R . .
C16B C 0.1699(4) 0.0348(3) 0.1195(3) 0.0498(11) Uani 1 1 d . . .
C17B C 0.1957(4) 0.1294(3) 0.1143(3) 0.0526(11) Uani 1 1 d . . .
H17C H 0.2151 0.1583 0.0488 0.082(17) Uiso 1 1 calc R . .
H17D H 0.1252 0.1676 0.1523 0.055(13) Uiso 1 1 calc R . .
C11C C 0.7077(5) 0.0178(4) 0.1320(5) 0.0768(16) Uani 1 1 d . . .
H11H H 0.6967 -0.0170 0.0901 0.15(3) Uiso 1 1 calc R . .
H11I H 0.6825 -0.0124 0.1961 0.14(3) Uiso 1 1 calc R . .
H11J H 0.7900 0.0214 0.1127 0.16(3) Uiso 1 1 calc R . .
C12C C 0.6356(4) 0.1143(4) 0.1275(3) 0.0609(13) Uani 1 1 d . . .
C13C C 0.6788(5) 0.1911(5) 0.1293(4) 0.0776(17) Uani 1 1 d . . .
H13C H 0.7536 0.1840 0.1335 0.081(18) Uiso 1 1 calc R . .
C14C C 0.6112(6) 0.2765(5) 0.1248(4) 0.0839(19) Uani 1 1 d . . .
H14C H 0.6396 0.3284 0.1259 0.15(3) Uiso 1 1 calc R . .
C15C C 0.4998(5) 0.2866(4) 0.1186(4) 0.0696(14) Uani 1 1 d . . .
H15B H 0.4522 0.3448 0.1157 0.080(18) Uiso 1 1 calc R . .
C16C C 0.4610(4) 0.2076(3) 0.1167(3) 0.0521(11) Uani 1 1 d . . .
C17C C 0.3443(4) 0.2128(3) 0.1062(3) 0.0512(11) Uani 1 1 d . . .
H17E H 0.3533 0.2241 0.0390 0.079(17) Uiso 1 1 calc R . .
H17F H 0.2887 0.2646 0.1368 0.060(13) Uiso 1 1 calc R . .
C21A C -0.0020(4) -0.2471(3) 0.4637(3) 0.0551(11) Uani 1 1 d . . .
H21D H 0.0391 -0.2882 0.5001 0.085(18) Uiso 1 1 calc R . .
C22A C -0.0076(5) -0.1538(4) 0.4609(4) 0.0690(14) Uani 1 1 d . . .
H22D H 0.0276 -0.1321 0.4952 0.074(17) Uiso 1 1 calc R . .
C23A C -0.0672(5) -0.0931(4) 0.4056(4) 0.0769(16) Uani 1 1 d . . .
H23A H -0.0714 -0.0295 0.4007 0.067(15) Uiso 1 1 calc R . .
C24A C -0.1198(5) -0.1281(4) 0.3583(4) 0.0737(15) Uani 1 1 d . . .
H24A H -0.1597 -0.0877 0.3207 0.082(17) Uiso 1 1 calc R . .
C25A C -0.1149(4) -0.2226(3) 0.3652(3) 0.0554(12) Uani 1 1 d . . .
C26A C -0.1783(5) -0.2591(3) 0.3159(4) 0.0638(13) Uani 1 1 d . . .
H26A H -0.2509 -0.2751 0.3633 0.089(19) Uiso 1 1 calc R . .
H26B H -0.2007 -0.2092 0.2709 0.13(2) Uiso 1 1 calc R . .
C27A C -0.1120(5) -0.3419(3) 0.2633(3) 0.0575(12) Uani 1 1 d . . .
H27A H -0.1531 -0.3479 0.2218 0.069(15) Uiso 1 1 calc R . .
H27B H -0.0342 -0.3297 0.2229 0.045(12) Uiso 1 1 calc R . .
C21B C 0.2691(5) -0.3848(4) 0.3530(4) 0.0689(14) Uani 1 1 d . . .
H21E H 0.2244 -0.4099 0.4155 0.09(2) Uiso 1 1 calc R . .
H21F H 0.2456 -0.3186 0.3458 0.14(3) Uiso 1 1 calc R . .
H21G H 0.3520 -0.4007 0.3449 0.13(3) Uiso 1 1 calc R . .
C22B C 0.2463(4) -0.4243(3) 0.2794(3) 0.0554(11) Uani 1 1 d . . .
C23B C 0.3353(5) -0.4411(4) 0.1921(4) 0.0693(15) Uani 1 1 d . . .
H23B H 0.4108 -0.4303 0.1802 0.083(18) Uiso 1 1 calc R . .
C24B C 0.3115(5) -0.4732(4) 0.1249(4) 0.0792(17) Uani 1 1 d . . .
H24B H 0.3701 -0.4833 0.0664 0.068(15) Uiso 1 1 calc R . .
C25B C 0.2005(5) -0.4908(4) 0.1433(3) 0.0687(15) Uani 1 1 d . . .
H25A H 0.1826 -0.5124 0.0978 0.075(17) Uiso 1 1 calc R . .
C26B C 0.1162(4) -0.4754(3) 0.2317(3) 0.0519(11) Uani 1 1 d . . .
C27B C -0.0049(4) -0.4983(3) 0.2602(3) 0.0568(12) Uani 1 1 d . . .
H27C H -0.0244 -0.4964 0.2034 0.054(12) Uiso 1 1 calc R . .
H27D H -0.0046 -0.5608 0.2931 0.058(14) Uiso 1 1 calc R . .
C21C C -0.2570(5) -0.3297(4) 0.6409(4) 0.0695(15) Uani 1 1 d . . .
H21H H -0.1784 -0.3650 0.6307 0.086(18) Uiso 1 1 calc R . .
H21I H -0.3024 -0.3365 0.7076 0.13(3) Uiso 1 1 calc R . .
H21J H -0.2530 -0.2654 0.6192 0.11(2) Uiso 1 1 calc R . .
C22C C -0.3147(4) -0.3638(3) 0.5866(3) 0.0540(11) Uani 1 1 d . . .
C23C C -0.4365(5) -0.3563(4) 0.6143(4) 0.0733(15) Uani 1 1 d . . .
H23C H -0.4847 -0.3325 0.6710 0.12(3) Uiso 1 1 calc R . .
C24C C -0.4859(5) -0.3830(4) 0.5603(5) 0.0772(17) Uani 1 1 d . . .
H24C H -0.5674 -0.3788 0.5798 0.10(2) Uiso 1 1 calc R . .
C25C C -0.4130(5) -0.4167(4) 0.4749(4) 0.0675(14) Uani 1 1 d . . .
H25B H -0.4451 -0.4328 0.4348 0.049(13) Uiso 1 1 calc R . .
C26C C -0.2915(4) -0.4260(3) 0.4506(3) 0.0493(10) Uani 1 1 d . . .
C27C C -0.2075(4) -0.4705(3) 0.3646(3) 0.0532(11) Uani 1 1 d . . .
H27E H -0.1887 -0.5368 0.3822 0.043(11) Uiso 1 1 calc R . .
H27F H -0.2454 -0.4606 0.3169 0.084(17) Uiso 1 1 calc R . .

loop_
_atom_site_aniso_label
_atom_site_aniso_U_11
_atom_site_aniso_U_22
_atom_site_aniso_U_33
_atom_site_aniso_U_23
_atom_site_aniso_U_13
_atom_site_aniso_U_12
Mn1 0.0324(3) 0.0416(3) 0.0335(3) -0.0115(2) -0.0069(2) 0.0025(2)
Mn2 0.0425(4) 0.0381(3) 0.0363(3) -0.0071(2) -0.0152(3) -0.0054(3)
Cl1 0.0572(8) 0.1275(14) 0.0701(9) -0.0297(9) -0.0222(7) -0.0044(8)
Cl2 0.0671(8) 0.0699(8) 0.0593(7) -0.0078(6) -0.0151(6) -0.0097(7)
O11 0.117(5) 0.340(10) 0.089(4) -0.071(5) -0.027(3) -0.010(5)
O12 0.058(5) 0.138(9) 0.230(13) -0.096(10) -0.011(6) 0.001(5)
O13 0.120(10) 0.51(3) 0.244(18) -0.28(2) 0.022(10) -0.126(16)
O14 0.45(4) 0.164(16) 0.39(3) 0.139(19) -0.06(3) 0.08(2)
O12A 0.49(6) 0.120(19) 0.48(5) -0.13(3) -0.30(5) 0.18(3)
O13A 0.126(11) 0.108(11) 0.066(7) 0.020(7) -0.063(7) -0.050(9)
O14A 0.43(2) 0.71(3) 0.20(2) 0.11(3) -0.15(3) -0.522
O21 0.080(3) 0.122(4) 0.152(5) -0.026(4) -0.002(3) -0.035(3)
O22 0.120(5) 0.162(6) 0.152(5) -0.052(4) 0.046(4) -0.004(4)
O23 0.237(8) 0.063(3) 0.180(6) 0.003(3) -0.088(5) -0.014(4)
O24 0.312(10) 0.320(11) 0.164(6) 0.070(6) -0.174(7) -0.190(9)
O1 0.0378(15) 0.0436(16) 0.0328(13) -0.0095(11) -0.0074(11) 0.0059(12)
O2 0.0488(16) 0.0391(15) 0.0448(15) -0.0111(12) -0.0203(13) -0.0072(12)
N1 0.0349(18) 0.0448(19) 0.0416(18) -0.0128(15) -0.0099(15) 0.0024(15)
N2 0.051(2) 0.048(2) 0.0429(19) -0.0063(15) -0.0210(16) -0.0091(16)
N1A 0.042(2) 0.056(2) 0.0363(18) -0.0091(15) -0.0118(15) -0.0015(16)
N1B 0.0394(19) 0.055(2) 0.0405(18) -0.0138(16) -0.0105(15) -0.0040(16)
N1C 0.044(2) 0.058(2) 0.047(2) -0.0177(17) -0.0113(16) -0.0064(17)
N2A 0.048(2) 0.042(2) 0.049(2) -0.0062(16) -0.0151(17) -0.0074(16)
N2B 0.047(2) 0.053(2) 0.045(2) -0.0056(16) -0.0115(17) -0.0111(17)
N2C 0.044(2) 0.044(2) 0.048(2) -0.0042(16) -0.0149(17) -0.0059(16)
N1S 0.238(15) 0.162(9) 0.42(2) 0.030(10) -0.235(16) -0.051(10)
N2S 0.148(7) 0.182(9) 0.117(6) 0.080(6) -0.086(6) -0.093(7)
C11S 0.204(15) 0.215(15) 0.38(2) 0.073(13) -0.207(17) -0.082(12)
C12S 0.174(12) 0.251(15) 0.117(8) -0.048(8) -0.036(8) -0.009(11)
C21S 0.272(14) 0.114(7) 0.115(7) 0.010(5) -0.114(8) -0.098(8)
C22S 0.172(10) 0.095(7) 0.130(8) -0.007(6) -0.001(8) 0.003(6)
C11A 0.046(3) 0.061(3) 0.042(2) -0.006(2) -0.014(2) 0.002(2)
C12A 0.068(3) 0.061(3) 0.060(3) -0.001(2) -0.028(3) 0.001(3)
C13A 0.084(4) 0.089(4) 0.045(3) 0.010(3) -0.023(3) -0.007(3)
C14A 0.061(3) 0.094(4) 0.040(3) 0.000(3) -0.004(2) -0.014(3)
C15A 0.049(3) 0.069(3) 0.036(2) -0.008(2) -0.0108(19) -0.006(2)
C16A 0.047(3) 0.078(4) 0.041(2) -0.020(2) -0.003(2) -0.004(2)
C17A 0.045(3) 0.059(3) 0.045(2) -0.022(2) -0.008(2) 0.010(2)
C11B 0.080(4) 0.051(3) 0.057(3) -0.006(2) -0.021(3) -0.018(3)
C12B 0.052(3) 0.061(3) 0.048(3) -0.008(2) -0.009(2) -0.019(2)
C13B 0.072(4) 0.080(4) 0.079(4) -0.015(3) -0.019(3) -0.032(3)
C14B 0.050(3) 0.106(5) 0.117(5) -0.030(4) -0.025(3) -0.019(3)
C15B 0.042(3) 0.089(4) 0.091(4) -0.025(3) -0.022(3) -0.003(3)
C16B 0.038(2) 0.067(3) 0.044(2) -0.016(2) -0.0102(19) -0.006(2)
C17B 0.032(2) 0.063(3) 0.057(3) -0.015(2) -0.016(2) 0.009(2)
C11C 0.049(3) 0.097(4) 0.089(4) -0.017(4) -0.035(3) 0.001(3)
C12C 0.053(3) 0.083(4) 0.052(3) -0.018(2) -0.017(2) -0.015(3)
C13C 0.062(4) 0.109(5) 0.074(4) -0.030(3) -0.021(3) -0.027(3)
C14C 0.089(5) 0.092(5) 0.082(4) -0.032(3) -0.011(3) -0.045(4)
C15C 0.074(4) 0.062(3) 0.070(3) -0.022(3) -0.011(3) -0.018(3)
C16C 0.054(3) 0.055(3) 0.041(2) -0.017(2) -0.006(2) -0.007(2)
C17C 0.049(3) 0.044(2) 0.052(3) -0.016(2) -0.010(2) 0.004(2)
C21A 0.056(3) 0.046(3) 0.063(3) -0.010(2) -0.018(2) -0.010(2)
C22A 0.070(4) 0.049(3) 0.088(4) -0.019(3) -0.019(3) -0.015(3)
C23A 0.096(4) 0.038(3) 0.091(4) -0.012(3) -0.025(4) -0.009(3)
C24A 0.090(4) 0.048(3) 0.075(4) 0.001(3) -0.030(3) -0.001(3)
C25A 0.056(3) 0.049(3) 0.052(3) -0.003(2) -0.014(2) -0.001(2)
C26A 0.070(4) 0.058(3) 0.066(3) 0.007(3) -0.035(3) -0.010(3)
C27A 0.070(3) 0.057(3) 0.054(3) 0.002(2) -0.034(3) -0.014(2)
C21B 0.056(3) 0.070(4) 0.082(4) -0.006(3) -0.018(3) -0.024(3)
C22B 0.048(3) 0.048(3) 0.062(3) 0.001(2) -0.013(2) -0.009(2)
C23B 0.050(3) 0.056(3) 0.079(4) -0.001(3) -0.001(3) -0.007(2)
C24B 0.071(4) 0.074(4) 0.061(3) -0.013(3) 0.006(3) 0.005(3)
C25B 0.074(4) 0.073(4) 0.045(3) -0.018(2) -0.009(3) 0.003(3)
C26B 0.054(3) 0.050(3) 0.043(2) -0.005(2) -0.011(2) -0.005(2)
C27B 0.074(3) 0.061(3) 0.040(2) -0.019(2) -0.020(2) -0.010(2)
C21C 0.071(4) 0.067(4) 0.065(3) -0.033(3) -0.013(3) 0.000(3)
C22C 0.047(3) 0.046(3) 0.058(3) -0.011(2) -0.008(2) 0.001(2)
C23C 0.054(3) 0.066(3) 0.082(4) -0.017(3) -0.005(3) 0.000(3)
C24C 0.040(3) 0.071(4) 0.109(5) -0.012(3) -0.011(3) -0.009(3)
C25C 0.056(3) 0.065(3) 0.087(4) 0.000(3) -0.032(3) -0.015(3)
C26C 0.049(3) 0.042(2) 0.058(3) -0.002(2) -0.021(2) -0.009(2)
C27C 0.054(3) 0.062(3) 0.053(3) -0.011(2) -0.024(2) -0.016(2)

loop_
_atom_type_symbol
_atom_type_description
_atom_type_scat_dispersion_real
_atom_type_scat_dispersion_imag
_atom_type_scat_source
C C 0.0033 0.0016 'International Tables Vol C Tables 4.2.6.8 and 6.1.1.4'
H H 0.0000 0.0000 'International Tables Vol C Tables 4.2.6.8 and 6.1.1.4'
N N 0.0061 0.0033 'International Tables Vol C Tables 4.2.6.8 and 6.1.1.4'
O O 0.0106 0.0060 'International Tables Vol C Tables 4.2.6.8 and 6.1.1.4'
Cl Cl 0.1484 0.1585 'International Tables Vol C Tables 4.2.6.8 and 6.1.1.4'
Mn Mn 0.3368 0.7283 'International Tables Vol C Tables 4.2.6.8 and 6.1.1.4'

loop_
_geom_angle_atom_site_label_1
_geom_angle_atom_site_label_2
_geom_angle_atom_site_label_3
_geom_angle
_geom_angle_site_symmetry_1
_geom_angle_site_symmetry_3
_geom_angle_publ_flag
O1 Mn1 O1 84.33(12) . 2_655 ?
O1 Mn1 N1 89.44(12) . . ?
O1 Mn1 N1 173.30(13) 2_655 . ?
O1 Mn1 N1A 174.73(13) . . ?
O1 Mn1 N1A 92.97(12) 2_655 . ?
N1 Mn1 N1A 93.43(13) . . ?
O1 Mn1 N1B 93.68(12) . . ?
O1 Mn1 N1B 107.17(12) 2_655 . ?
N1 Mn1 N1B 75.63(13) . . ?
N1A Mn1 N1B 82.77(13) . . ?
O1 Mn1 N1C 94.09(13) . . ?
O1 Mn1 N1C 104.02(13) 2_655 . ?
N1 Mn1 N1C 73.90(13) . . ?
N1A Mn1 N1C 90.96(13) . . ?
N1B Mn1 N1C 148.43(12) . . ?
O1 Mn1 Mn1 42.28(8) . 2_655 ?
O1 Mn1 Mn1 42.05(8) 2_655 2_655 ?
N1 Mn1 Mn1 131.68(10) . 2_655 ?
N1A Mn1 Mn1 134.85(10) . 2_655 ?
N1B Mn1 Mn1 104.05(9) . 2_655 ?
N1C Mn1 Mn1 102.23(9) . 2_655 ?
O2 Mn2 O2 84.20(12) . 2_546 ?
O2 Mn2 N2A 92.95(13) . . ?
O2 Mn2 N2A 176.32(12) 2_546 . ?
O2 Mn2 N2 173.88(13) . . ?
O2 Mn2 N2 89.98(13) 2_546 . ?
N2A Mn2 N2 92.94(13) . . ?
O2 Mn2 N2C 106.91(12) . . ?
O2 Mn2 N2C 94.10(12) 2_546 . ?
N2A Mn2 N2C 84.49(13) . . ?
N2 Mn2 N2C 75.32(13) . . ?
O2 Mn2 N2B 104.36(13) . . ?
O2 Mn2 N2B 93.50(12) 2_546 . ?
N2A Mn2 N2B 89.46(13) . . ?
N2 Mn2 N2B 74.04(13) . . ?
N2C Mn2 N2B 148.39(13) . . ?
O2 Mn2 Mn2 42.14(8) . 2_546 ?
O2 Mn2 Mn2 42.06(8) 2_546 2_546 ?
N2A Mn2 Mn2 135.05(10) . 2_546 ?
N2 Mn2 Mn2 132.02(10) . 2_546 ?
N2C Mn2 Mn2 104.13(9) . 2_546 ?
N2B Mn2 Mn2 102.02(9) . 2_546 ?
O12 Cl1 O13A 136.9(5) . . ?
O12 Cl1 O11 111.4(4) . . ?
O13A Cl1 O11 111.4(4) . . ?
O12 Cl1 O13 109.8(4) . . ?
O13A Cl1 O13 49.8(6) . . ?
O11 Cl1 O13 109.5(4) . . ?
O12 Cl1 O14A 60.3(7) . . ?
O13A Cl1 O14A 109.1(4) . . ?
O11 Cl1 O14A 109.0(4) . . ?
O13 Cl1 O14A 141.1(6) . . ?
O12 Cl1 O12A 50.7(7) . . ?
O13A Cl1 O12A 109.4(4) . . ?
O11 Cl1 O12A 108.9(4) . . ?
O13 Cl1 O12A 63.2(7) . . ?
O14A Cl1 O12A 109.1(4) . . ?
O12 Cl1 O14 109.2(4) . . ?
O13A Cl1 O14 61.0(7) . . ?
O11 Cl1 O14 108.0(4) . . ?
O13 Cl1 O14 109.0(4) . . ?
O14A Cl1 O14 52.1(8) . . ?
O12A Cl1 O14 142.7(6) . . ?
O24 Cl2 O23 112.1(3) . . ?
O24 Cl2 O22 111.8(3) . . ?
O23 Cl2 O22 108.0(3) . . ?
O24 Cl2 O21 109.1(3) . . ?
O23 Cl2 O21 108.6(3) . . ?
O22 Cl2 O21 107.0(3) . . ?
Mn1 O1 Mn1 95.67(12) . 2_655 ?
Mn2 O2 Mn2 95.80(12) . 2_546 ?
C17C N1 C17A 108.1(3) . . ?
C17C N1 C17B 107.9(3) . . ?
C17A N1 C17B 112.6(3) . . ?
C17C N1 Mn1 106.0(2) . . ?
C17A N1 Mn1 113.9(2) . . ?
C17B N1 Mn1 107.9(2) . . ?
C27C N2 C27B 108.6(3) . . ?
C27C N2 C27A 111.6(4) . . ?
C27B N2 C27A 107.3(3) . . ?
C27C N2 Mn2 107.5(2) . . ?
C27B N2 Mn2 106.2(3) . . ?
C27A N2 Mn2 115.4(3) . . ?
C11A N1A C15A 117.9(4) . . ?
C11A N1A Mn1 116.0(3) . . ?
C15A N1A Mn1 125.2(3) . . ?
C16B N1B C12B 119.0(4) . . ?
C16B N1B Mn1 110.7(3) . . ?
C12B N1B Mn1 129.9(3) . . ?
C16C N1C C12C 118.3(4) . . ?
C16C N1C Mn1 108.7(3) . . ?
C12C N1C Mn1 132.2(3) . . ?
C21A N2A C25A 118.1(4) . . ?
C21A N2A Mn2 115.5(3) . . ?
C25A N2A Mn2 126.3(3) . . ?
C22B N2B C26B 118.9(4) . . ?
C22B N2B Mn2 131.6(3) . . ?
C26B N2B Mn2 109.3(3) . . ?
C26C N2C C22C 119.3(4) . . ?
C26C N2C Mn2 110.2(3) . . ?
C22C N2C Mn2 130.5(3) . . ?
C11S N1S C12S 169(2) . . ?
C21S N2S C22S 173.3(12) . . ?
N1A C11A C12A 123.7(4) . . ?
C13A C12A C11A 118.3(5) . . ?
C12A C13A C14A 119.6(5) . . ?
C13A C14A C15A 120.4(5) . . ?
N1A C15A C14A 120.2(4) . . ?
N1A C15A C16A 120.6(4) . . ?
C14A C15A C16A 119.1(4) . . ?
C15A C16A C17A 117.5(4) . . ?
N1 C17A C16A 116.3(4) . . ?
N1B C12B C13B 121.3(5) . . ?
N1B C12B C11B 117.7(4) . . ?
C13B C12B C11B 121.0(5) . . ?
C14B C13B C12B 118.7(5) . . ?
C15B C14B C13B 120.9(6) . . ?
C14B C15B C16B 117.3(5) . . ?
N1B C16B C15B 122.8(5) . . ?
N1B C16B C17B 116.6(4) . . ?
C15B C16B C17B 120.4(4) . . ?
N1 C17B C16B 112.7(4) . . ?
N1C C12C C13C 121.7(5) . . ?
N1C C12C C11C 116.9(5) . . ?
C13C C12C C11C 121.4(5) . . ?
C14C C13C C12C 119.5(6) . . ?
C13C C14C C15C 120.0(6) . . ?
C14C C15C C16C 118.2(6) . . ?
N1C C16C C15C 122.3(5) . . ?
N1C C16C C17C 116.0(4) . . ?
C15C C16C C17C 121.6(5) . . ?
C16C C17C N1 112.5(4) . . ?
N2A C21A C22A 123.7(5) . . ?
C21A C22A C23A 117.9(5) . . ?
C24A C23A C22A 118.9(5) . . ?
C23A C24A C25A 121.3(5) . . ?
N2A C25A C24A 120.0(5) . . ?
N2A C25A C26A 119.8(4) . . ?
C24A C25A C26A 120.2(5) . . ?
C27A C26A C25A 117.0(4) . . ?
N2 C27A C26A 116.4(4) . . ?
N2B C22B C23B 120.5(5) . . ?
N2B C22B C21B 118.6(4) . . ?
C23B C22B C21B 120.9(5) . . ?
C24B C23B C22B 120.0(5) . . ?
C23B C24B C25B 119.9(5) . . ?
C24B C25B C26B 118.0(5) . . ?
N2B C26B C25B 122.7(5) . . ?
N2B C26B C27B 115.7(4) . . ?
C25B C26B C27B 121.6(5) . . ?
N2 C27B C26B 111.7(4) . . ?
N2C C22C C23C 120.1(5) . . ?
N2C C22C C21C 117.1(4) . . ?
C23C C22C C21C 122.8(5) . . ?
C24C C23C C22C 121.0(5) . . ?
C23C C24C C25C 118.9(5) . . ?
C26C C25C C24C 118.7(5) . . ?
N2C C26C C25C 121.9(4) . . ?
N2C C26C C27C 116.6(4) . . ?
C25C C26C C27C 121.5(4) . . ?
N2 C27C C26C 112.1(4) . . ?

loop_
_geom_bond_atom_site_label_1
_geom_bond_atom_site_label_2
_geom_bond_distance
_geom_bond_site_symmetry_2
_geom_bond_publ_flag
Mn1 O1 1.822(3) . ?
Mn1 O1 1.830(2) 2_655 ?
Mn1 N1 2.137(3) . ?
Mn1 N1A 2.143(3) . ?
Mn1 N1B 2.330(4) . ?
Mn1 N1C 2.390(4) . ?
Mn1 Mn1 2.7067(11) 2_655 ?
Mn2 O2 1.826(3) . ?
Mn2 O2 1.829(3) 2_546 ?
Mn2 N2A 2.149(3) . ?
Mn2 N2 2.149(3) . ?
Mn2 N2C 2.358(4) . ?
Mn2 N2B 2.398(4) . ?
Mn2 Mn2 2.7119(12) 2_546 ?
Cl1 O12 1.342(5) . ?
Cl1 O13A 1.346(5) . ?
Cl1 O11 1.351(4) . ?
Cl1 O13 1.352(5) . ?
Cl1 O14A 1.353(6) . ?
Cl1 O12A 1.353(5) . ?
Cl1 O14 1.357(5) . ?
Cl2 O24 1.353(4) . ?
Cl2 O23 1.383(4) . ?
Cl2 O22 1.387(4) . ?
Cl2 O21 1.408(4) . ?
O1 Mn1 1.830(2) 2_655 ?
O2 Mn2 1.829(3) 2_546 ?
N1 C17C 1.490(6) . ?
N1 C17A 1.490(5) . ?
N1 C17B 1.491(5) . ?
N2 C27C 1.483(6) . ?
N2 C27B 1.483(5) . ?
N2 C27A 1.492(5) . ?
N1A C11A 1.351(5) . ?
N1A C15A 1.357(5) . ?
N1B C16B 1.337(5) . ?
N1B C12B 1.343(6) . ?
N1C C16C 1.346(6) . ?
N1C C12C 1.350(6) . ?
N2A C21A 1.351(6) . ?
N2A C25A 1.355(5) . ?
N2B C22B 1.342(6) . ?
N2B C26B 1.343(6) . ?
N2C C26C 1.337(5) . ?
N2C C22C 1.355(5) . ?
N1S C11S 1.069(14) . ?
N1S C12S 1.417(15) . ?
N2S C21S 1.140(13) . ?
N2S C22S 1.536(13) . ?
C11A C12A 1.366(6) . ?
C12A C13A 1.364(7) . ?
C13A C14A 1.368(7) . ?
C14A C15A 1.386(7) . ?
C15A C16A 1.494(6) . ?
C16A C17A 1.505(7) . ?
C11B C12B 1.501(7) . ?
C12B C13B 1.386(7) . ?
C13B C14B 1.374(8) . ?
C14B C15B 1.369(8) . ?
C15B C16B 1.389(7) . ?
C16B C17B 1.503(6) . ?
C11C C12C 1.507(7) . ?
C12C C13C 1.384(8) . ?
C13C C14C 1.353(8) . ?
C14C C15C 1.384(8) . ?
C15C C16C 1.385(7) . ?
C16C C17C 1.489(6) . ?
C21A C22A 1.374(6) . ?
C22A C23A 1.380(8) . ?
C23A C24A 1.365(8) . ?
C24A C25A 1.384(7) . ?
C25A C26A 1.506(7) . ?
C26A C27A 1.504(7) . ?
C21B C22B 1.499(7) . ?
C22B C23B 1.399(7) . ?
C23B C24B 1.355(8) . ?
C24B C25B 1.373(8) . ?
C25B C26B 1.385(6) . ?
C26B C27B 1.502(7) . ?
C21C C22C 1.489(7) . ?
C22C C23C 1.387(7) . ?
C23C C24C 1.347(8) . ?
C24C C25C 1.388(8) . ?
C25C C26C 1.386(7) . ?
C26C C27C 1.497(6) . ?
